data_4329082
loop_
_publ_author_name
'Kazuhiro Takahashi'
'Yuta Hasegawa'
'Ryota Sakamoto'
'Michihiro Nishikawa'
'Shoko Kume'
'Eiji Nishibori'
'Hiroshi Nishihara'

_publ_section_title
;
 Solid-State Ligand-Driven Light-Induced Spin Change at Ambient
 Temperatures in Bis(dipyrazolylstyrylpyridine)iron(II) Complexes
;
_journal_name_full 'Inorganic Chemistry'
_journal_page_first 5188
_journal_page_last 5198
_journal_paper_doi 10.1021/ic300030b
_journal_volume 51
_journal_year 2012
_chemical_formula_sum 'C41 H31 B2 F8 Fe N13 O2'
_chemical_formula_weight 967.26
_space_group_IT_number 2
_symmetry_space_group_name_Hall '-P 1'
_symmetry_space_group_name_H-M 'P -1'
_audit_creation_date 2011-07-13T22:22:50-00:00
_audit_creation_method 'WinGX routine CIF_UPDATE'
_cell_angle_alpha 87.253(6)
_cell_angle_beta 80.397(5)
_cell_angle_gamma 70.184(4)
_cell_formula_units_Z 2
_cell_length_a 11.9220(17)
_cell_length_b 12.8890(19)
_cell_length_c 14.539(2)
_cell_measurement_reflns_used 5458
_cell_measurement_temperature 113(2)
_cell_measurement_theta_max 27.4797
_cell_measurement_theta_min 3.0695
_cell_volume 2072.3(5)
_computing_cell_refinement 'CrystalClear (Rigaku/MSC Inc., 2006)'
_computing_data_collection 'CrystalClear (Rigaku/MSC Inc., 2006)'
_computing_data_reduction 'CrystalClear (Rigaku/MSC Inc., 2006)'
_computing_structure_refinement 'SHELXL-97 (Sheldrick, 1997)'
_computing_structure_solution
;
        ????
;
_diffrn_ambient_temperature 113(2)
_diffrn_measured_fraction_theta_full 0.95
_diffrn_measured_fraction_theta_max 0.95
_diffrn_measurement_device
;
        Saturn724 (4x4 bin mode)
;
_diffrn_measurement_method dtintegrate.ref
_diffrn_radiation_wavelength 0.71073
_diffrn_reflns_av_R_equivalents 0.021
_diffrn_reflns_limit_h_max 15
_diffrn_reflns_limit_h_min -15
_diffrn_reflns_limit_k_max 16
_diffrn_reflns_limit_k_min -16
_diffrn_reflns_limit_l_max 18
_diffrn_reflns_limit_l_min -16
_diffrn_reflns_number 16425
_diffrn_reflns_theta_full 27.48
_diffrn_reflns_theta_max 27.48
_diffrn_reflns_theta_min 3.07
_exptl_absorpt_coefficient_mu 0.456
_exptl_absorpt_correction_T_max 1
_exptl_absorpt_correction_T_min 0.8864
_exptl_absorpt_correction_type multi-scan
_exptl_crystal_colour Red
_exptl_crystal_density_diffrn 1.55
_exptl_crystal_description Platelet
_exptl_crystal_F_000 984
_exptl_crystal_size_max 0.17
_exptl_crystal_size_mid 0.16
_exptl_crystal_size_min 0.06
_refine_diff_density_max 1.829
_refine_diff_density_min -0.956
_refine_ls_extinction_method none
_refine_ls_goodness_of_fit_ref 1.048
_refine_ls_hydrogen_treatment constr
_refine_ls_matrix_type full
_refine_ls_number_parameters 600
_refine_ls_number_reflns 9044
_refine_ls_number_restraints 0
_refine_ls_restrained_S_all 1.048
_refine_ls_R_factor_gt 0.0654
_refine_ls_shift/su_max 0
_refine_ls_structure_factor_coef Fsqd
_refine_ls_weighting_details 'calc w=1/[\s^2^(Fo^2^)+(0.0849P)^2^+4.2784P] where P=(Fo^2^+2Fc^2^)/3'
_refine_ls_weighting_scheme calc
_refine_ls_wR_factor_ref 0.1839
_reflns_number_gt 7190
_reflns_number_total 9044
_reflns_threshold_expression >2sigma(I)
_cod_data_source_file ic300030b_si_002_4.cif
_cod_data_source_block E-CNMeNO2
_cod_database_code 4329082

loop_
_symmetry_equiv_pos_as_xyz
'x, y, z'
'-x, -y, -z'

loop_
_atom_site_label
_atom_site_type_symbol
_atom_site_fract_x
_atom_site_fract_y
_atom_site_fract_z
_atom_site_U_iso_or_equiv
_atom_site_adp_type
_atom_site_occupancy
_atom_site_calc_flag
_atom_site_refinement_flags
Fe1 Fe 0.74368(4) 0.48465(3) 0.23161(3) 0.02364(14) Uani 1 d .
C15 C 0.7278(3) 0.3186(3) 0.1212(2) 0.0249(6) Uani 1 d .
C39 C 1.2349(3) 1.0449(3) 0.6107(2) 0.0321(7) Uani 1 d .
F5 F 0.8846(2) 0.06303(18) 0.94226(15) 0.0461(6) Uani 1 d .
F7 F 0.8669(3) 0.2308(2) 0.8775(2) 0.0699(8) Uani 1 d .
N5 N 0.6665(2) 0.4163(2) 0.16290(17) 0.0243(5) Uani 1 d .
F2 F 0.1225(2) 0.4051(3) 0.32710(18) 0.0618(7) Uani 1 d .
F8 F 0.8507(3) 0.0946(3) 0.7974(2) 0.0766(9) Uani 1 d .
N7 N 0.7458(2) 0.4773(2) 0.42444(17) 0.0242(5) Uani 1 d .
N10 N 0.8455(2) 0.2779(2) 0.14253(18) 0.0253(5) Uani 1 d .
C31 C 0.4944(3) 0.2583(3) 0.0123(2) 0.0324(7) Uani 1 d .
H311 H 0.4087 0.2859 0.0197 0.039 Uiso 1 calc R
N2 N 0.8220(2) 0.5541(2) 0.29836(18) 0.0258(5) Uani 1 d .
O2 O 0.4185(3) 0.2948(2) 0.5181(2) 0.0485(7) Uani 1 d .
C23 C 0.9925(3) 0.7113(3) 0.4510(2) 0.0300(7) Uani 1 d .
H231 H 0.9888 0.6952 0.5156 0.036 Uiso 1 calc R
C17 C 0.5554(3) 0.3149(3) 0.0615(2) 0.0284(7) Uani 1 d .
F6 F 1.0319(2) 0.0824(3) 0.8295(3) 0.0769(9) Uani 1 d .
N4 N 0.8745(2) 0.3431(2) 0.20092(17) 0.0242(5) Uani 1 d .
N9 N 0.5028(3) 0.5668(2) 0.20042(19) 0.0297(6) Uani 1 d .
N1 N 0.6989(2) 0.4367(2) 0.35945(18) 0.0244(5) Uani 1 d .
C33 C 0.5042(3) 0.1032(3) -0.0909(2) 0.0302(7) Uani 1 d .
N8 N 0.8816(2) 0.6163(2) 0.15786(19) 0.0289(6) Uiso 1 d .
N13 N 0.4524(3) 0.1964(3) 0.4996(2) 0.0400(7) Uani 1 d .
N11 N 1.2730(3) 1.1018(3) 0.6436(2) 0.0374(7) Uani 1 d .
N6 N 0.5835(3) 0.6009(2) 0.23864(18) 0.0299(6) Uani 1 d .
N3 N 0.8161(3) 0.5571(2) 0.12846(18) 0.0274(6) Uani 1 d .
O1 O 0.5292(3) 0.1264(3) 0.5360(3) 0.0598(9) Uani 1 d .
C6 C 0.9371(3) 0.6559(3) 0.3957(2) 0.0285(7) Uani 1 d .
C32 C 0.5533(3) 0.1705(3) -0.0419(2) 0.0319(7) Uani 1 d .
H321 H 0.6389 0.1483 -0.0501 0.038 Uiso 1 calc R
C36 C 0.4255(3) -0.0354(3) -0.1850(2) 0.0336(8) Uani 1 d .
C28 C 1.1887(3) 0.9752(3) 0.5647(2) 0.0291(7) Uani 1 d .
N12 N 0.3656(3) -0.1732(3) -0.2725(2) 0.0449(8) Uani 1 d .
C30 C 1.1447(3) 0.9216(3) 0.4228(2) 0.0319(7) Uani 1 d .
H301 H 1.1452 0.9297 0.3575 0.038 Uiso 1 calc R
C24 C 1.0478(3) 0.7825(3) 0.4172(2) 0.0310(7) Uani 1 d .
H241 H 1.0555 0.7939 0.3518 0.037 Uiso 1 calc R
F4 F 0.1789(4) 0.4648(4) 0.1849(2) 0.131(2) Uani 1 d .
F1 F 0.2782(5) 0.3055(3) 0.2246(4) 0.146(2) Uani 1 d .
C29 C 1.1900(3) 0.9856(3) 0.4690(2) 0.0341(7) Uani 1 d .
H291 H 1.2223 1.0368 0.4353 0.041 Uiso 1 calc R
C4 C 0.8162(3) 0.5429(2) 0.3907(2) 0.0248(6) Uani 1 d .
C27 C 1.1422(3) 0.8997(3) 0.6141(3) 0.0351(8) Uani 1 d .
H271 H 1.1405 0.8927 0.6796 0.042 Uiso 1 calc R
C3 C 0.7073(3) 0.4478(3) 0.5122(2) 0.0285(7) Uani 1 d .
H31 H 0.7269 0.4661 0.5686 0.034 Uiso 1 calc R
C16 C 0.6789(3) 0.2654(3) 0.0686(2) 0.0274(6) Uani 1 d .
H161 H 0.7264 0.1975 0.0379 0.033 Uiso 1 calc R
C19 C 0.5501(3) 0.4645(3) 0.1542(2) 0.0278(7) Uani 1 d .
F3 F 0.2894(5) 0.4446(6) 0.2938(2) 0.161(3) Uani 1 d .
C5 C 0.8721(3) 0.5912(3) 0.4429(2) 0.0280(7) Uani 1 d .
H51 H 0.8667 0.5812 0.5084 0.034 Uiso 1 calc R
C13 C 1.0264(3) 0.1817(3) 0.1709(2) 0.0301(7) Uani 1 d .
H131 H 1.1021 0.1252 0.1717 0.036 Uiso 1 calc R
C18 C 0.4905(3) 0.4166(3) 0.1058(2) 0.0299(7) Uani 1 d .
H181 H 0.4072 0.4517 0.1024 0.036 Uiso 1 calc R
C8 C 0.8857(3) 0.6149(2) 0.2540(2) 0.0276(7) Uani 1 d .
C37 C 0.5487(4) -0.0584(3) -0.1860(3) 0.0380(8) Uani 1 d .
H371 H 0.6059 -0.1217 -0.2181 0.046 Uiso 1 calc R
C2 C 0.6361(3) 0.3877(3) 0.5042(2) 0.0324(7) Uani 1 d .
H21 H 0.5962 0.3554 0.5533 0.039 Uiso 1 calc R
C10 C 0.8973(4) 0.6371(3) 0.0073(2) 0.0372(8) Uani 1 d .
H101 H 0.9173 0.6589 -0.0549 0.045 Uiso 1 calc R
C25 C 1.0982(3) 0.8454(3) 0.4707(2) 0.0293(7) Uani 1 d .
B2 B 0.9115(4) 0.1173(3) 0.8626(3) 0.0312(8) Uani 1 d .
C1 C 0.6328(3) 0.3827(3) 0.4080(2) 0.0278(7) Uani 1 d .
H11 H 0.589 0.3455 0.3817 0.033 Uiso 1 calc R
C11 C 0.8271(3) 0.5698(3) 0.0370(2) 0.0308(7) Uani 1 d .
H111 H 0.7924 0.5377 -0.0031 0.037 Uiso 1 calc R
C7 C 0.9448(3) 0.6672(3) 0.2984(2) 0.0310(7) Uani 1 d .
H71 H 0.9893 0.7095 0.2647 0.037 Uiso 1 calc R
C40 C 0.3887(4) -0.1103(3) -0.2330(3) 0.0380(8) Uani 1 d .
C34 C 0.3811(3) 0.1244(3) -0.0897(3) 0.0346(7) Uani 1 d .
H341 H 0.3237 0.1866 -0.0562 0.041 Uiso 1 calc R
C20 C 0.3917(3) 0.6456(3) 0.2118(2) 0.0371(8) Uani 1 d .
H201 H 0.3215 0.6416 0.1916 0.045 Uiso 1 calc R
C38 C 0.5867(3) 0.0114(3) -0.1400(3) 0.0378(8) Uani 1 d .
H381 H 0.6707 -0.0035 -0.1418 0.045 Uiso 1 calc R
C35 C 0.3417(3) 0.0558(3) -0.1367(3) 0.0361(8) Uani 1 d .
H351 H 0.2578 0.0711 -0.1359 0.043 Uiso 1 calc R
C12 C 0.9838(3) 0.2846(3) 0.2175(2) 0.0273(6) Uani 1 d .
H121 H 1.0278 0.3085 0.2557 0.033 Uiso 1 calc R
C26 C 1.0986(3) 0.8351(3) 0.5667(3) 0.0357(8) Uani 1 d .
H261 H 1.0682 0.7825 0.6001 0.043 Uiso 1 calc R
C41 C 0.3931(5) 0.1637(4) 0.4307(3) 0.0550(12) Uani 1 d .
H41A H 0.4005 0.2056 0.3732 0.082 Uiso 1 calc R
H41B H 0.3074 0.1792 0.4558 0.082 Uiso 1 calc R
H41C H 0.4317 0.0847 0.417 0.082 Uiso 1 calc R
C22 C 0.5207(4) 0.7009(3) 0.2729(2) 0.0356(8) Uani 1 d .
H221 H 0.5525 0.7456 0.3035 0.043 Uiso 1 calc R
B1 B 0.2182(4) 0.4049(4) 0.2592(3) 0.0415(10) Uani 1 d .
C9 C 0.9310(4) 0.6649(3) 0.0850(2) 0.0364(8) Uani 1 d .
H91 H 0.9796 0.7096 0.0877 0.044 Uiso 1 calc R
C14 C 0.9363(3) 0.1800(3) 0.1243(2) 0.0289(7) Uani 1 d .
H141 H 0.9372 0.1216 0.0864 0.035 Uiso 1 calc R
C21 C 0.4008(4) 0.7315(3) 0.2578(2) 0.0415(9) Uani 1 d .
H211 H 0.3379 0.799 0.2761 0.05 Uiso 1 calc R

loop_
_atom_site_aniso_label
_atom_site_aniso_U_11
_atom_site_aniso_U_22
_atom_site_aniso_U_33
_atom_site_aniso_U_23
_atom_site_aniso_U_13
_atom_site_aniso_U_12
Fe1 0.0325(3) 0.0195(2) 0.0176(2) -0.00159(16) 0.00204(17) -0.00966(18)
C15 0.0284(15) 0.0234(14) 0.0209(14) 0.0008(12) 0.0001(11) -0.0083(12)
C39 0.0310(16) 0.0326(17) 0.0318(17) 0.0013(14) -0.0061(14) -0.0090(14)
F5 0.0608(14) 0.0360(12) 0.0307(11) 0.0042(9) 0.0024(10) -0.0076(10)
F7 0.0693(18) 0.0351(13) 0.104(2) 0.0004(14) 0.0073(16) -0.0255(13)
N5 0.0291(13) 0.0216(12) 0.0190(12) 0.0006(10) 0.0015(10) -0.0070(10)
F2 0.0532(15) 0.090(2) 0.0455(14) -0.0174(14) 0.0019(12) -0.0297(15)
F8 0.090(2) 0.106(3) 0.0479(16) 0.0168(16) -0.0372(16) -0.041(2)
N7 0.0320(13) 0.0208(12) 0.0189(12) -0.0005(10) -0.0007(10) -0.0092(10)
N10 0.0295(13) 0.0217(12) 0.0241(13) -0.0039(10) -0.0002(10) -0.0093(10)
C31 0.0329(17) 0.0355(18) 0.0314(17) 0.0042(14) -0.0066(14) -0.0145(14)
N2 0.0341(14) 0.0188(12) 0.0214(13) -0.0033(10) 0.0038(10) -0.0083(10)
O2 0.0489(16) 0.0385(15) 0.0577(18) -0.0151(13) -0.0001(14) -0.0159(13)
C23 0.0323(16) 0.0257(16) 0.0303(17) -0.0011(13) -0.0040(13) -0.0078(13)
C17 0.0324(16) 0.0300(16) 0.0232(15) 0.0022(13) -0.0028(12) -0.0121(13)
F6 0.0363(14) 0.0691(19) 0.112(3) 0.0097(18) 0.0149(15) -0.0140(13)
N4 0.0334(14) 0.0236(12) 0.0180(12) -0.0012(10) -0.0016(10) -0.0138(11)
N9 0.0347(15) 0.0247(13) 0.0224(13) 0.0004(10) 0.0009(11) -0.0034(11)
N1 0.0319(13) 0.0217(12) 0.0196(12) -0.0016(10) -0.0001(10) -0.0110(10)
C33 0.0361(17) 0.0305(16) 0.0293(17) 0.0059(13) -0.0095(13) -0.0166(14)
N13 0.0332(16) 0.0420(18) 0.0455(18) -0.0092(15) 0.0071(13) -0.0186(14)
N11 0.0410(17) 0.0356(16) 0.0399(17) 0.0018(13) -0.0128(13) -0.0159(14)
N6 0.0421(16) 0.0242(13) 0.0195(13) -0.0001(10) 0.0019(11) -0.0093(12)
N3 0.0363(14) 0.0218(12) 0.0210(13) -0.0019(10) 0.0028(11) -0.0089(11)
O1 0.0392(16) 0.0461(18) 0.087(2) -0.0090(17) -0.0113(16) -0.0038(14)
C6 0.0290(15) 0.0210(14) 0.0322(17) -0.0045(13) 0.0001(13) -0.0058(12)
C32 0.0314(16) 0.0364(18) 0.0318(17) 0.0028(14) -0.0050(13) -0.0170(14)
C36 0.045(2) 0.0307(17) 0.0334(18) 0.0099(14) -0.0167(15) -0.0203(15)
C28 0.0248(15) 0.0287(16) 0.0340(17) -0.0014(13) -0.0055(13) -0.0087(13)
N12 0.062(2) 0.0379(17) 0.049(2) 0.0096(15) -0.0243(17) -0.0282(16)
C30 0.0297(16) 0.0332(17) 0.0299(17) -0.0025(14) 0.0005(13) -0.0088(14)
C24 0.0296(16) 0.0310(17) 0.0310(17) -0.0027(14) -0.0017(13) -0.0094(13)
F4 0.099(3) 0.186(5) 0.0448(18) 0.020(2) -0.0081(18) 0.030(3)
F1 0.148(4) 0.052(2) 0.166(4) -0.018(2) 0.084(3) 0.011(2)
C29 0.0337(17) 0.0346(18) 0.0347(18) -0.0008(14) -0.0002(14) -0.0149(14)
C4 0.0308(15) 0.0206(14) 0.0203(14) -0.0015(11) 0.0035(12) -0.0082(12)
C27 0.0355(18) 0.043(2) 0.0334(18) 0.0065(15) -0.0115(14) -0.0189(15)
C3 0.0342(17) 0.0291(16) 0.0179(14) 0.0026(12) -0.0006(12) -0.0071(13)
C16 0.0305(16) 0.0267(15) 0.0250(16) -0.0030(12) -0.0004(12) -0.0112(13)
C19 0.0326(16) 0.0257(15) 0.0211(15) 0.0033(12) 0.0008(12) -0.0075(13)
F3 0.220(5) 0.317(7) 0.0478(19) -0.025(3) 0.002(3) -0.228(6)
C5 0.0323(16) 0.0260(15) 0.0233(15) -0.0016(12) -0.0007(12) -0.0084(13)
C13 0.0308(16) 0.0261(16) 0.0314(17) 0.0000(13) -0.0022(13) -0.0084(13)
C18 0.0284(16) 0.0329(17) 0.0257(16) 0.0040(13) -0.0031(12) -0.0080(13)
C8 0.0379(17) 0.0193(14) 0.0224(15) -0.0029(12) 0.0063(12) -0.0102(13)
C37 0.043(2) 0.0325(18) 0.041(2) 0.0001(15) -0.0107(16) -0.0135(15)
C2 0.0380(18) 0.0322(17) 0.0260(16) 0.0051(13) 0.0018(13) -0.0145(14)
C10 0.048(2) 0.0315(17) 0.0265(17) 0.0019(14) 0.0067(15) -0.0126(15)
C25 0.0266(15) 0.0255(15) 0.0348(18) -0.0018(13) -0.0064(13) -0.0064(12)
B2 0.0331(19) 0.0317(19) 0.0302(19) 0.0009(15) -0.0027(15) -0.0140(15)
C1 0.0323(16) 0.0241(15) 0.0263(16) 0.0003(12) 0.0023(12) -0.0120(13)
C11 0.0374(18) 0.0272(16) 0.0206(15) 0.0000(12) 0.0034(13) -0.0052(13)
C7 0.0375(18) 0.0210(15) 0.0342(18) -0.0015(13) 0.0030(14) -0.0133(13)
C40 0.049(2) 0.0362(19) 0.0376(19) 0.0119(16) -0.0172(16) -0.0223(17)
C34 0.0348(18) 0.0330(18) 0.0363(19) -0.0008(15) -0.0068(14) -0.0113(14)
C20 0.0362(18) 0.0344(18) 0.0268(17) 0.0046(14) 0.0030(14) 0.0018(15)
C38 0.0332(18) 0.041(2) 0.044(2) -0.0011(16) -0.0105(15) -0.0166(15)
C35 0.0347(18) 0.0396(19) 0.040(2) 0.0051(16) -0.0130(15) -0.0173(15)
C12 0.0311(16) 0.0276(16) 0.0245(15) 0.0017(12) -0.0029(12) -0.0125(13)
C26 0.0366(18) 0.0375(19) 0.0390(19) 0.0098(15) -0.0142(15) -0.0176(15)
C41 0.072(3) 0.066(3) 0.043(2) -0.006(2) -0.004(2) -0.046(3)
C22 0.055(2) 0.0219(15) 0.0195(15) -0.0005(12) 0.0063(14) -0.0053(15)
B1 0.041(2) 0.051(3) 0.034(2) -0.0130(19) -0.0066(17) -0.016(2)
C9 0.048(2) 0.0294(17) 0.0292(18) 0.0011(14) 0.0085(15) -0.0160(15)
C14 0.0330(16) 0.0221(15) 0.0294(17) -0.0034(12) -0.0008(13) -0.0078(13)
C21 0.052(2) 0.0296(18) 0.0241(17) 0.0008(14) 0.0063(15) 0.0046(16)

loop_
_atom_type_symbol
_atom_type_description
_atom_type_scat_dispersion_real
_atom_type_scat_dispersion_imag
_atom_type_scat_source
B B 0.0013 0.0007 'International Tables Vol C Tables 4.2.6.8 and 6.1.1.4'
H H 0 0 'International Tables Vol C Tables 4.2.6.8 and 6.1.1.4'
C C 0.0033 0.0016 'International Tables Vol C Tables 4.2.6.8 and 6.1.1.4'
N N 0.0061 0.0033 'International Tables Vol C Tables 4.2.6.8 and 6.1.1.4'
F F 0.0171 0.0103 'International Tables Vol C Tables 4.2.6.8 and 6.1.1.4'
Fe Fe 0.3463 0.8444 'International Tables Vol C Tables 4.2.6.8 and 6.1.1.4'
O O 0.0106 0.006 'International Tables Vol C Tables 4.2.6.8 and 6.1.1.4'

loop_
_geom_angle_atom_site_label_1
_geom_angle_atom_site_label_2
_geom_angle_atom_site_label_3
_geom_angle
N5 Fe1 N2 178.97(11)
N5 Fe1 N3 98.75(11)
N2 Fe1 N3 80.22(11)
N5 Fe1 N4 80.16(11)
N2 Fe1 N4 99.83(11)
N3 Fe1 N4 91.04(11)
N5 Fe1 N1 101.05(11)
N2 Fe1 N1 79.98(11)
N3 Fe1 N1 160.20(12)
N4 Fe1 N1 92.32(10)
N5 Fe1 N6 79.75(12)
N2 Fe1 N6 100.27(12)
N3 Fe1 N6 92.66(11)
N4 Fe1 N6 159.90(12)
N1 Fe1 N6 90.86(11)
N5 C15 C16 123.7(3)
N5 C15 N10 110.6(3)
C16 C15 N10 125.6(3)
N11 C39 C28 177.1(4)
C15 N5 C19 118.6(3)
C15 N5 Fe1 120.3(2)
C19 N5 Fe1 121.0(2)
C3 N7 N1 110.5(3)
C3 N7 C4 132.7(3)
N1 N7 C4 116.7(2)
C14 N10 N4 111.1(3)
C14 N10 C15 132.5(3)
N4 N10 C15 116.1(2)
C32 C31 C17 123.0(3)
C32 C31 H311 118.5
C17 C31 H311 118.5
C4 N2 C8 118.5(3)
C4 N2 Fe1 120.8(2)
C8 N2 Fe1 120.7(2)
C24 C23 C6 124.8(3)
C24 C23 H231 117.6
C6 C23 H231 117.6
C18 C17 C16 118.9(3)
C18 C17 C31 120.4(3)
C16 C17 C31 120.7(3)
C12 N4 N10 105.3(3)
C12 N4 Fe1 142.3(2)
N10 N4 Fe1 112.46(19)
C20 N9 N6 110.8(3)
C20 N9 C19 132.7(3)
N6 N9 C19 116.3(3)
C1 N1 N7 105.3(2)
C1 N1 Fe1 142.3(2)
N7 N1 Fe1 112.25(18)
C38 C33 C34 118.6(3)
C38 C33 C32 117.1(3)
C34 C33 C32 124.2(3)
C9 N8 N3 111.3(3)
C9 N8 C8 132.4(3)
N3 N8 C8 116.4(3)
O1 N13 O2 123.8(4)
O1 N13 C41 120.0(4)
O2 N13 C41 116.3(4)
C22 N6 N9 105.3(3)
C22 N6 Fe1 142.2(3)
N9 N6 Fe1 112.27(19)
C11 N3 N8 104.9(3)
C11 N3 Fe1 142.4(2)
N8 N3 Fe1 112.65(19)
C5 C6 C7 119.6(3)
C5 C6 C23 118.0(3)
C7 C6 C23 122.4(3)
C31 C32 C33 128.7(3)
C31 C32 H321 115.6
C33 C32 H321 115.6
C35 C36 C37 120.5(3)
C35 C36 C40 121.5(3)
C37 C36 C40 118.1(4)
C29 C28 C27 120.0(3)
C29 C28 C39 118.5(3)
C27 C28 C39 121.5(3)
C29 C30 C25 120.8(3)
C29 C30 H301 119.6
C25 C30 H301 119.6
C23 C24 C25 126.9(3)
C23 C24 H241 116.5
C25 C24 H241 116.5
C30 C29 C28 120.1(3)
C30 C29 H291 119.9
C28 C29 H291 119.9
N2 C4 C5 123.3(3)
N2 C4 N7 110.3(3)
C5 C4 N7 126.5(3)
C26 C27 C28 119.2(3)
C26 C27 H271 120.4
C28 C27 H271 120.4
C2 C3 N7 107.3(3)
C2 C3 H31 126.3
N7 C3 H31 126.3
C15 C16 C17 117.6(3)
C15 C16 H161 121.2
C17 C16 H161 121.2
N5 C19 C18 122.6(3)
N5 C19 N9 110.1(3)
C18 C19 N9 127.2(3)
C4 C5 C6 117.6(3)
C4 C5 H51 121.2
C6 C5 H51 121.2
C14 C13 C12 105.9(3)
C14 C13 H131 127
C12 C13 H131 127
C19 C18 C17 118.4(3)
C19 C18 H181 120.8
C17 C18 H181 120.8
N2 C8 C7 123.5(3)
N2 C8 N8 110.0(3)
C7 C8 N8 126.4(3)
C38 C37 C36 119.4(4)
C38 C37 H371 120.3
C36 C37 H371 120.3
C3 C2 C1 106.1(3)
C3 C2 H21 127
C1 C2 H21 127
C9 C10 C11 106.6(3)
C9 C10 H101 126.7
C11 C10 H101 126.7
C30 C25 C26 118.5(3)
C30 C25 C24 117.7(3)
C26 C25 C24 123.8(3)
F6 B2 F5 112.1(3)
F6 B2 F8 109.5(4)
F5 B2 F8 106.3(3)
F6 B2 F7 110.9(3)
F5 B2 F7 110.7(3)
F8 B2 F7 107.2(3)
N1 C1 C2 110.8(3)
N1 C1 H11 124.6
C2 C1 H11 124.6
N3 C11 C10 110.7(3)
N3 C11 H111 124.6
C10 C11 H111 124.6
C8 C7 C6 117.5(3)
C8 C7 H71 121.3
C6 C7 H71 121.3
N12 C40 C36 176.5(4)
C35 C34 C33 120.8(3)
C35 C34 H341 119.6
C33 C34 H341 119.6
N9 C20 C21 106.6(4)
N9 C20 H201 126.7
C21 C20 H201 126.7
C37 C38 C33 121.2(3)
C37 C38 H381 119.4
C33 C38 H381 119.4
C34 C35 C36 119.5(3)
C34 C35 H351 120.2
C36 C35 H351 120.2
N4 C12 C13 110.9(3)
N4 C12 H121 124.5
C13 C12 H121 124.5
C27 C26 C25 121.4(3)
C27 C26 H261 119.3
C25 C26 H261 119.3
N13 C41 H41A 109.5
N13 C41 H41B 109.5
H41A C41 H41B 109.5
N13 C41 H41C 109.5
H41A C41 H41C 109.5
H41B C41 H41C 109.5
N6 C22 C21 110.6(3)
N6 C22 H221 124.7
C21 C22 H221 124.7
F3 B1 F1 110.5(5)
F3 B1 F4 110.1(5)
F1 B1 F4 104.0(4)
F3 B1 F2 109.5(4)
F1 B1 F2 111.7(4)
F4 B1 F2 110.9(4)
N8 C9 C10 106.4(3)
N8 C9 H91 126.8
C10 C9 H91 126.8
N10 C14 C13 106.8(3)
N10 C14 H141 126.6
C13 C14 H141 126.6
C20 C21 C22 106.6(3)
C20 C21 H211 126.7
C22 C21 H211 126.7

loop_
_geom_bond_atom_site_label_1
_geom_bond_atom_site_label_2
_geom_bond_distance
Fe1 N5 1.887(3)
Fe1 N2 1.889(3)
Fe1 N3 1.961(3)
Fe1 N4 1.969(3)
Fe1 N1 1.976(3)
Fe1 N6 1.977(3)
C15 N5 1.337(4)
C15 C16 1.365(4)
C15 N10 1.405(4)
C39 N11 1.142(5)
C39 C28 1.440(5)
F5 B2 1.373(4)
F7 B2 1.392(5)
N5 C19 1.339(4)
F2 B1 1.377(5)
F8 B2 1.380(5)
N7 C3 1.364(4)
N7 N1 1.378(4)
N7 C4 1.402(4)
N10 C14 1.358(4)
N10 N4 1.383(4)
C31 C32 1.325(5)
C31 C17 1.468(5)
C31 H311 0.95
N2 C4 1.336(4)
N2 C8 1.341(4)
O2 N13 1.222(4)
C23 C24 1.334(5)
C23 C6 1.465(5)
C23 H231 0.95
C17 C18 1.399(5)
C17 C16 1.412(5)
F6 B2 1.360(5)
N4 C12 1.322(4)
N9 C20 1.357(4)
N9 N6 1.385(4)
N9 C19 1.401(4)
N1 C1 1.320(4)
C33 C38 1.391(5)
C33 C34 1.396(5)
C33 C32 1.464(5)
N8 C9 1.357(4)
N8 N3 1.387(4)
N8 C8 1.406(4)
N13 O1 1.220(5)
N13 C41 1.470(5)
N6 C22 1.324(4)
N3 C11 1.322(4)
C6 C5 1.404(4)
C6 C7 1.405(5)
C32 H321 0.95
C36 C35 1.386(5)
C36 C37 1.393(5)
C36 C40 1.438(5)
C28 C29 1.390(5)
C28 C27 1.392(5)
N12 C40 1.146(5)
C30 C29 1.378(5)
C30 C25 1.389(5)
C30 H301 0.95
C24 C25 1.472(5)
C24 H241 0.95
F4 B1 1.352(6)
F1 B1 1.314(6)
C29 H291 0.95
C4 C5 1.379(5)
C27 C26 1.381(5)
C27 H271 0.95
C3 C2 1.349(5)
C3 H31 0.95
C16 H161 0.95
C19 C18 1.374(5)
F3 B1 1.303(5)
C5 H51 0.95
C13 C14 1.369(5)
C13 C12 1.410(5)
C13 H131 0.95
C18 H181 0.95
C8 C7 1.373(5)
C37 C38 1.377(5)
C37 H371 0.95
C2 C1 1.410(5)
C2 H21 0.95
C10 C9 1.362(6)
C10 C11 1.406(5)
C10 H101 0.95
C25 C26 1.396(5)
C1 H11 0.95
C11 H111 0.95
C7 H71 0.95
C34 C35 1.385(5)
C34 H341 0.95
C20 C21 1.365(6)
C20 H201 0.95
C38 H381 0.95
C35 H351 0.95
C12 H121 0.95
C26 H261 0.95
C41 H41A 0.98
C41 H41B 0.98
C41 H41C 0.98
C22 C21 1.400(6)
C22 H221 0.95
C9 H91 0.95
C14 H141 0.95
C21 H211 0.95
